data_4080635
loop_
_publ_author_name
'De Crisci, Antonio G.'
'Chung, Kevin'
'Oliver, Allen G.'
'Solis-Ibarra, Diego'
'Waymouth, Robert M.'

_publ_section_title
;
 Chemoselective Oxidation of Polyols with Chiral Palladium Catalysts
;
_journal_issue 7
_journal_name_full Organometallics
_journal_page_first 2257
_journal_paper_doi 10.1021/om4001549
_journal_volume 32
_journal_year 2013
_chemical_absolute_configuration rmad
_chemical_formula_moiety 'C28 H34 F6 N4 O12 Pd2 S2'
_chemical_formula_sum 'C28 H34 F6 N4 O12 Pd2 S2'
_chemical_formula_weight 1009.51
_chemical_name_common PdNeoBoxH
_space_group_crystal_system orthorhombic
_space_group_IT_number 20
_space_group_name_Hall 'C 2c 2'
_space_group_name_H-M_alt 'C 2 2 21'
_symmetry_space_group_name_Hall 'C 2c 2'
_symmetry_space_group_name_H-M 'C 2 2 21'
_atom_sites_solution_hydrogens geom
_atom_sites_solution_primary direct
_atom_sites_solution_secondary difmap
_cell_angle_alpha 90
_cell_angle_beta 90
_cell_angle_gamma 90
_cell_formula_units_Z 8
_cell_length_a 13.9076(8)
_cell_length_b 23.8618(13)
_cell_length_c 22.5455(12)
_cell_measurement_reflns_used 9927
_cell_measurement_temperature 100.(2)
_cell_measurement_theta_max 74.1343
_cell_measurement_theta_min 3.6786
_cell_volume 7482.0(7)
_computing_cell_refinement 'SAINT V8.27B (Bruker AXS Inc., 2012)'
_computing_data_reduction 'SAINT V8.27B (Bruker AXS Inc., 2012)'
_computing_structure_refinement 'SHELXL-97 (Sheldrick, 2008)'
_computing_structure_solution 'SHELXS-97 (Sheldrick, 2008)'
_diffrn_ambient_temperature 100.(2)
_diffrn_detector_area_resol_mean 10.4167
_diffrn_measured_fraction_theta_full 0.994
_diffrn_measured_fraction_theta_max 0.994
_diffrn_measurement_device_type 'Bruker D8 Venture'
_diffrn_measurement_method 'combination of \w and \f-scans '
_diffrn_radiation_type 'Cu K\a'
_diffrn_radiation_wavelength 1.54178
_diffrn_reflns_av_R_equivalents 0.0762
_diffrn_reflns_av_sigmaI/netI 0.0672
_diffrn_reflns_limit_h_max 16
_diffrn_reflns_limit_h_min -11
_diffrn_reflns_limit_k_max 27
_diffrn_reflns_limit_k_min -26
_diffrn_reflns_limit_l_max 25
_diffrn_reflns_limit_l_min -22
_diffrn_reflns_number 32618
_diffrn_reflns_theta_full 63.67
_diffrn_reflns_theta_max 63.67
_diffrn_reflns_theta_min 3.68
_exptl_absorpt_coefficient_mu 9.645
_exptl_absorpt_correction_T_max 0.83
_exptl_absorpt_correction_T_min 0.62
_exptl_absorpt_correction_type multi-scan
_exptl_absorpt_process_details 'SADABS V2012/1 (Bruker AXS Inc.)'
_exptl_crystal_colour yellow
_exptl_crystal_density_diffrn 1.792
_exptl_crystal_density_method 'not measured'
_exptl_crystal_description Needle
_exptl_crystal_F_000 4032
_exptl_crystal_size_max 0.100
_exptl_crystal_size_mid 0.020
_exptl_crystal_size_min 0.020
_refine_diff_density_max 2.013
_refine_diff_density_min -1.309
_refine_ls_abs_structure_details 'Flack H D (1983), Acta Cryst. A39, 876-881'
_refine_ls_abs_structure_Flack 0.030(15)
_refine_ls_extinction_method none
_refine_ls_goodness_of_fit_ref 1.039
_refine_ls_hydrogen_treatment refxyz
_refine_ls_matrix_type full
_refine_ls_number_parameters 464
_refine_ls_number_reflns 6040
_refine_ls_number_restraints 150
_refine_ls_restrained_S_all 1.045
_refine_ls_R_factor_all 0.0755
_refine_ls_R_factor_gt 0.0573
_refine_ls_shift/su_max 0.000
_refine_ls_shift/su_mean 0.000
_refine_ls_structure_factor_coef Fsqd
_refine_ls_weighting_details 'calc w=1/[\s^2^(Fo^2^)+(0.0816P)^2^+51.4770P] where P=(Fo^2^+2Fc^2^)/3'
_refine_ls_weighting_scheme calc
_refine_ls_wR_factor_gt 0.1384
_refine_ls_wR_factor_ref 0.1483
_reflns_number_gt 5010
_reflns_number_total 6040
_reflns_threshold_expression >2sigma(I)
_cod_data_source_file om4001549_si_002.cif
_cod_data_source_block 6a
_cod_depositor_comments
;
The following automatic conversions were performed:

'_refine_ls_hydrogen_treatment' value 'refXYZ' changed to 'refxyz'
according to /home/saulius/struct/CIF-dictionaries/cif_core.dic
dictionary named 'cif_core.dic' version 2.4.2 from 2011-04-26.

Automatic conversion script
Id: cif_fix_values 1891 2012-01-12 08:04:46Z andrius 
;
_cod_database_code 4080635

loop_
_space_group_symop_operation_xyz
'x, y, z'
'-x, -y, z+1/2'
'-x, y, -z+1/2'
'x, -y, -z'
'x+1/2, y+1/2, z'
'-x+1/2, -y+1/2, z+1/2'
'-x+1/2, y+1/2, -z+1/2'
'x+1/2, -y+1/2, -z'

loop_
_atom_site_type_symbol
_atom_site_label
_atom_site_fract_x
_atom_site_fract_y
_atom_site_fract_z
_atom_site_U_iso_or_equiv
_atom_site_adp_type
_atom_site_calc_flag
_atom_site_refinement_flags
_atom_site_occupancy
Pd Pd1 0.62873(4) 0.24386(3) 0.23109(3) 0.0257(2) Uani d . 1
Pd Pd2 0.84788(4) 0.25503(3) 0.21776(3) 0.0290(2) Uani d . 1
O O1 0.4535(5) 0.2355(3) 0.0894(3) 0.0293(16) Uani d . 1
O O2 0.9619(4) 0.2484(3) 0.0541(3) 0.0381(16) Uani d . 1
O O3 0.8359(5) 0.2272(3) 0.3012(3) 0.0402(19) Uani d . 1
O O4 0.6774(5) 0.2153(3) 0.3094(3) 0.0325(17) Uani d . 1
O O5 0.8051(5) 0.3325(3) 0.2422(3) 0.0377(18) Uani d . 1
O O6 0.6473(5) 0.3217(3) 0.2601(3) 0.0336(16) Uani d . 1
N N1 0.5945(6) 0.1672(3) 0.2006(4) 0.031(2) Uani d . 1
N N2 0.5559(6) 0.2656(3) 0.1588(3) 0.0279(19) Uani d . 1
N N3 0.8968(6) 0.1804(4) 0.1878(4) 0.031(2) Uani d . 1
N N4 0.8877(6) 0.2775(4) 0.1360(4) 0.033(2) Uani d . 1
C C2 0.6184(7) 0.1182(4) 0.2237(5) 0.033(2) Uani d . 1
H H16 0.6591 0.1172 0.2575 0.04 Uiso calc R 1
C C3 0.5860(8) 0.0694(4) 0.2002(5) 0.037(3) Uani d . 1
H H15 0.6049 0.0347 0.2173 0.044 Uiso calc R 1
C C4 0.5266(8) 0.0698(5) 0.1523(5) 0.039(3) Uani d . 1
H H14 0.5025 0.0356 0.1367 0.047 Uiso calc R 1
C C5 0.5017(7) 0.1194(4) 0.1267(5) 0.031(2) Uani d . 1
H H13 0.4613 0.1203 0.0927 0.038 Uiso calc R 1
C C6 0.5358(7) 0.1673(5) 0.1507(5) 0.033(3) Uani d . 1
C C7 0.5171(7) 0.2247(4) 0.1334(5) 0.029(2) Uani d . 1
C C8 0.4390(8) 0.2961(4) 0.0915(5) 0.031(3) Uani d . 1
H H18A 0.374 0.3051 0.1066 0.037 Uiso calc R 1
H H18B 0.4464 0.3127 0.0516 0.037 Uiso calc R 1
C C9 0.5161(7) 0.3185(4) 0.1337(5) 0.027(2) Uani d D 1
H H19 0.4847 0.3405 0.166 0.032 Uiso calc R 1
C C10 0.5928(7) 0.3558(4) 0.1021(4) 0.028(2) Uani d D 1
H H20 0.6412 0.3677 0.1324 0.033 Uiso calc R 1
C C11 0.6443(9) 0.3235(5) 0.0551(6) 0.0559(17) Uani d D 1
H H21A 0.6 0.3156 0.0223 0.084 Uiso calc R 1
H H21B 0.6677 0.2881 0.0717 0.084 Uiso calc R 1
H H21C 0.6988 0.3455 0.0404 0.084 Uiso calc R 1
C C12 0.5418(9) 0.4092(5) 0.0785(6) 0.0559(17) Uani d . 1
H H32A 0.4872 0.3983 0.0535 0.084 Uiso calc R 1
H H32B 0.5872 0.4314 0.0551 0.084 Uiso calc R 1
H H32C 0.5185 0.4315 0.112 0.084 Uiso calc R 1
C C13 0.8927(8) 0.1326(5) 0.2165(5) 0.042(3) Uani d . 1
H H2 0.8656 0.1321 0.2551 0.05 Uiso calc R 1
C C14 0.9268(8) 0.0828(5) 0.1923(5) 0.040(3) Uani d . 1
H H3 0.9227 0.0488 0.2141 0.048 Uiso calc R 1
C C15 0.9659(8) 0.0833(5) 0.1370(5) 0.038(3) Uani d . 1
H H4 0.9896 0.0498 0.1194 0.046 Uiso calc R 1
C C16 0.9703(7) 0.1354(4) 0.1063(5) 0.035(3) Uani d . 1
H H5 0.997 0.1374 0.0676 0.043 Uiso calc R 1
C C17 0.9358(7) 0.1820(4) 0.1333(5) 0.027(2) Uani d . 1
C C18 0.9277(7) 0.2372(5) 0.1076(4) 0.032(2) Uani d . 1
C C19 0.9251(8) 0.3048(4) 0.0419(5) 0.036(3) Uani d . 1
H H8A 0.8672 0.303 0.0165 0.044 Uiso calc R 1
H H8B 0.9745 0.3277 0.0216 0.044 Uiso calc R 1
C C20 0.9007(8) 0.3299(4) 0.1019(5) 0.037(3) Uani d D 1
H H9 0.8388 0.3512 0.0997 0.044 Uiso calc R 1
C C21 0.9809(9) 0.3672(4) 0.1275(5) 0.045(3) Uani d DU 1
H H21 0.9598 0.3794 0.1679 0.054 Uiso calc R 1
C C22 1.0676(9) 0.3378(5) 0.1344(6) 0.0559(17) Uani d DU 1
H H22A 1.1089 0.3576 0.1627 0.084 Uiso calc R 1
H H22B 1.1004 0.3352 0.096 0.084 Uiso calc R 1
H H22C 1.0541 0.3 0.1492 0.084 Uiso calc R 1
C C23 0.9914(10) 0.4183(5) 0.0909(6) 0.0559(17) Uani d DU 1
H H23A 1.0495 0.4386 0.1029 0.084 Uiso calc R 1
H H23B 0.9351 0.4424 0.0964 0.084 Uiso calc R 1
H H23C 0.9966 0.4077 0.049 0.084 Uiso calc R 1
C C24 0.7602(8) 0.2147(4) 0.3307(4) 0.0347(18) Uani d DU 1
C C25 0.7740(8) 0.2019(5) 0.3957(4) 0.035(3) Uani d DU 1
H H30A 0.7745 0.237 0.4184 0.053 Uiso calc R 1
H H30B 0.8353 0.1823 0.4014 0.053 Uiso calc R 1
H H30C 0.7213 0.1781 0.4097 0.053 Uiso calc R 1
C C26 0.7257(8) 0.3498(4) 0.2596(5) 0.0347(18) Uani d DU 1
C C27 0.7205(10) 0.4082(4) 0.2850(6) 0.054(3) Uani d DU 1
H H24A 0.6617 0.4266 0.2711 0.081 Uiso calc R 1
H H24B 0.7767 0.4297 0.2721 0.081 Uiso calc R 1
H H24C 0.7196 0.4061 0.3284 0.081 Uiso calc R 1
S S1T 0.2317(2) 0.02946(12) 0.16337(12) 0.0374(7) Uani d U 1
F F1T 0.1653(5) 0.0473(3) 0.0560(3) 0.0504(16) Uani d U 1
F F2T 0.2548(5) -0.0256(3) 0.0638(3) 0.0552(18) Uani d U 1
F F3T 0.3183(5) 0.0560(3) 0.0639(3) 0.0578(19) Uani d U 1
O O1T 0.1452(5) -0.0014(3) 0.1756(3) 0.0463(19) Uani d U 1
O O2T 0.2253(6) 0.0890(3) 0.1744(3) 0.0436(19) Uani d U 1
O O3T 0.3191(6) 0.0040(3) 0.1841(4) 0.049(2) Uani d U 1
C C1T 0.2447(8) 0.0273(5) 0.0826(5) 0.042(2) Uani d U 1
S S2T 0.7180(2) 0.16151(15) 0.0291(3) 0.0865(14) Uani d U 1
F F4T 0.6751(7) 0.0561(3) 0.0288(5) 0.100(3) Uani d U 1
F F5T 0.7289(9) 0.0906(7) -0.0483(5) 0.161(5) Uani d U 1
F F6T 0.8260(6) 0.0735(3) 0.0191(4) 0.081(3) Uani d U 1
O O4T 0.6216(6) 0.1732(5) 0.0236(4) 0.074(2) Uani d U 1
O O5T 0.7374(6) 0.1551(5) 0.1017(4) 0.074(2) Uani d U 1
O O6T 0.7909(7) 0.1934(4) 0.0103(5) 0.082(3) Uani d U 1
C C2T 0.7401(10) 0.0925(7) 0.0191(8) 0.075(3) Uani d U 1

loop_
_atom_site_aniso_label
_atom_site_aniso_U_11
_atom_site_aniso_U_22
_atom_site_aniso_U_33
_atom_site_aniso_U_12
_atom_site_aniso_U_13
_atom_site_aniso_U_23
Pd1 0.0276(3) 0.0361(4) 0.0135(3) 0.0021(3) -0.0001(2) 0.0014(4)
Pd2 0.0259(3) 0.0438(5) 0.0172(4) -0.0010(4) 0.0021(2) 0.0004(4)
O1 0.030(3) 0.032(4) 0.026(4) 0.001(3) -0.004(3) 0.004(3)
O2 0.040(3) 0.047(5) 0.027(4) 0.001(4) 0.008(3) 0.003(4)
O3 0.038(4) 0.062(5) 0.020(4) 0.007(4) -0.001(3) 0.012(3)
O4 0.039(4) 0.046(4) 0.012(4) 0.001(3) -0.002(3) 0.008(3)
O5 0.045(5) 0.044(4) 0.024(4) -0.002(3) 0.006(3) -0.001(3)
O6 0.038(4) 0.043(4) 0.019(4) 0.002(3) 0.003(3) 0.006(3)
N1 0.031(5) 0.031(5) 0.030(5) 0.000(4) 0.002(4) 0.005(4)
N2 0.029(4) 0.035(5) 0.020(4) -0.001(4) -0.001(3) 0.001(4)
N3 0.028(5) 0.039(5) 0.027(5) 0.002(4) -0.003(4) -0.002(4)
N4 0.020(4) 0.045(5) 0.034(5) -0.006(4) 0.008(4) -0.007(4)
C2 0.031(6) 0.039(6) 0.028(6) 0.003(4) -0.001(5) 0.012(5)
C3 0.043(6) 0.028(6) 0.040(7) -0.008(5) -0.001(5) 0.004(5)
C4 0.041(7) 0.032(6) 0.044(8) -0.006(5) 0.013(6) -0.005(5)
C5 0.026(5) 0.033(6) 0.036(7) -0.004(5) -0.004(5) 0.004(6)
C6 0.025(6) 0.051(7) 0.022(6) -0.003(5) 0.005(5) 0.012(5)
C7 0.017(5) 0.033(6) 0.037(7) -0.006(4) 0.013(5) 0.003(5)
C8 0.034(6) 0.029(6) 0.028(6) -0.003(5) -0.008(5) 0.009(5)
C9 0.032(6) 0.037(6) 0.012(6) -0.001(5) -0.011(4) 0.007(5)
C10 0.034(6) 0.026(5) 0.023(6) -0.007(4) -0.006(5) -0.002(4)
C11 0.059(4) 0.061(4) 0.048(4) -0.007(3) -0.005(3) 0.002(3)
C12 0.059(4) 0.061(4) 0.048(4) -0.007(3) -0.005(3) 0.002(3)
C13 0.038(6) 0.048(7) 0.039(7) -0.010(5) -0.002(5) 0.011(6)
C14 0.042(7) 0.045(7) 0.035(7) 0.002(5) -0.003(6) -0.001(6)
C15 0.037(6) 0.049(7) 0.028(7) 0.005(5) -0.003(5) -0.001(5)
C16 0.024(6) 0.045(7) 0.037(7) -0.007(5) 0.009(5) -0.012(6)
C17 0.019(5) 0.033(6) 0.028(6) -0.004(4) -0.004(5) -0.001(5)
C18 0.028(5) 0.050(7) 0.016(5) -0.004(5) 0.003(4) -0.009(5)
C19 0.039(6) 0.043(7) 0.028(7) -0.001(5) 0.010(5) 0.010(5)
C20 0.044(7) 0.038(6) 0.028(6) 0.008(5) 0.017(5) 0.003(5)
C21 0.068(8) 0.049(7) 0.018(6) 0.000(6) 0.007(6) -0.010(5)
C22 0.059(4) 0.061(4) 0.048(4) -0.007(3) -0.005(3) 0.002(3)
C23 0.059(4) 0.061(4) 0.048(4) -0.007(3) -0.005(3) 0.002(3)
C24 0.045(5) 0.041(4) 0.018(4) 0.008(4) -0.001(4) 0.006(3)
C25 0.043(6) 0.045(7) 0.019(5) 0.001(5) -0.009(5) -0.002(5)
C26 0.045(5) 0.041(4) 0.018(4) 0.008(4) -0.001(4) 0.006(3)
C27 0.072(9) 0.040(6) 0.051(8) -0.002(6) 0.007(7) -0.007(6)
S1T 0.0412(15) 0.0427(16) 0.0283(15) -0.0040(12) -0.0024(13) -0.0057(13)
F1T 0.052(4) 0.069(4) 0.030(3) 0.005(3) -0.002(3) -0.003(3)
F2T 0.056(4) 0.061(4) 0.049(4) 0.005(3) 0.000(3) -0.025(3)
F3T 0.056(4) 0.080(5) 0.037(4) -0.021(4) 0.010(3) -0.008(4)
O1T 0.046(4) 0.056(5) 0.037(4) -0.014(4) -0.003(4) 0.008(4)
O2T 0.061(5) 0.039(4) 0.031(4) 0.002(3) -0.004(4) -0.005(4)
O3T 0.042(4) 0.053(5) 0.054(5) 0.006(4) -0.005(4) -0.004(4)
C1T 0.036(6) 0.055(7) 0.033(5) -0.013(5) -0.001(4) -0.011(5)
S2T 0.0300(17) 0.056(2) 0.173(4) -0.0019(16) 0.008(2) 0.005(3)
F4T 0.090(6) 0.059(5) 0.153(8) -0.004(5) 0.012(6) -0.021(6)
F5T 0.124(9) 0.289(16) 0.069(6) 0.043(10) -0.016(6) -0.048(7)
F6T 0.062(4) 0.089(6) 0.091(6) 0.028(4) -0.015(4) -0.033(5)
O4T 0.039(3) 0.132(6) 0.051(4) 0.015(4) 0.002(3) -0.004(4)
O5T 0.039(3) 0.132(6) 0.051(4) 0.015(4) 0.002(3) -0.004(4)
O6T 0.053(5) 0.077(6) 0.115(8) -0.009(5) 0.029(6) 0.014(6)
C2T 0.044(6) 0.076(6) 0.104(8) -0.005(5) -0.015(8) -0.012(8)

loop_
_atom_type_symbol
_atom_type_description
_atom_type_scat_dispersion_real
_atom_type_scat_dispersion_imag
_atom_type_scat_source
C C 0.0181 0.0091 'International Tables Vol C Tables 4.2.6.8 and 6.1.1.4'
N N 0.0311 0.0180 'International Tables Vol C Tables 4.2.6.8 and 6.1.1.4'
O O 0.0492 0.0322 'International Tables Vol C Tables 4.2.6.8 and 6.1.1.4'
F F 0.0727 0.0534 'International Tables Vol C Tables 4.2.6.8 and 6.1.1.4'
S S 0.3331 0.5567 'International Tables Vol C Tables 4.2.6.8 and 6.1.1.4'
Pd Pd 0.1215 3.9337 'International Tables Vol C Tables 4.2.6.8 and 6.1.1.4'
H H 0.0000 0.0000 'International Tables Vol C Tables 4.2.6.8 and 6.1.1.4'

loop_
_geom_angle_atom_site_label_1
_geom_angle_atom_site_label_2
_geom_angle_atom_site_label_3
_geom_angle
O6 Pd1 N2 95.3(3)
O6 Pd1 O4 89.1(3)
N2 Pd1 O4 168.6(3)
O6 Pd1 N1 173.7(3)
N2 Pd1 N1 80.6(3)
O4 Pd1 N1 94.1(3)
O6 Pd1 Pd2 79.8(2)
N2 Pd1 Pd2 113.7(2)
O4 Pd1 Pd2 77.4(2)
N1 Pd1 Pd2 106.3(2)
N4 Pd2 O3 168.3(3)
N4 Pd2 O5 95.0(3)
O3 Pd2 O5 91.3(3)
N4 Pd2 N3 80.5(4)
O3 Pd2 N3 92.9(3)
O5 Pd2 N3 175.3(3)
N4 Pd2 Pd1 112.8(2)
O3 Pd2 Pd1 78.3(2)
O5 Pd2 Pd1 76.2(2)
N3 Pd2 Pd1 106.8(2)
C7 O1 C8 104.7(8)
C18 O2 C19 103.3(8)
C24 O3 Pd2 129.4(6)
C24 O4 Pd1 130.8(7)
C26 O5 Pd2 130.6(7)
C26 O6 Pd1 126.7(6)
C2 N1 C6 118.0(9)
C2 N1 Pd1 127.6(7)
C6 N1 Pd1 114.4(7)
C7 N2 C9 109.0(8)
C7 N2 Pd1 113.0(7)
C9 N2 Pd1 136.2(7)
C13 N3 C17 119.5(10)
C13 N3 Pd2 125.9(8)
C17 N3 Pd2 114.6(7)
C18 N4 C20 108.7(8)
C18 N4 Pd2 112.4(7)
C20 N4 Pd2 137.8(7)
N1 C2 C3 121.5(10)
N1 C2 H16 119.3
C3 C2 H16 119.3
C2 C3 C4 120.3(10)
C2 C3 H15 119.9
C4 C3 H15 119.9
C5 C4 C3 119.9(10)
C5 C4 H14 120.1
C3 C4 H14 120.1
C6 C5 C4 118.5(11)
C6 C5 H13 120.8
C4 C5 H13 120.8
C5 C6 N1 121.8(10)
C5 C6 C7 129.0(10)
N1 C6 C7 109.1(9)
N2 C7 O1 117.9(9)
N2 C7 C6 122.4(10)
O1 C7 C6 119.7(9)
O1 C8 C9 105.7(8)
O1 C8 H18A 110.6
C9 C8 H18A 110.6
O1 C8 H18B 110.6
C9 C8 H18B 110.6
H18A C8 H18B 108.7
N2 C9 C8 101.6(8)
N2 C9 C10 113.8(8)
C8 C9 C10 113.3(8)
N2 C9 H19 109.3
C8 C9 H19 109.3
C10 C9 H19 109.3
C11 C10 C12 113.6(9)
C11 C10 C9 110.8(9)
C12 C10 C9 108.2(8)
C11 C10 H20 108.0
C12 C10 H20 108.0
C9 C10 H20 108.0
C10 C11 H21A 109.5
C10 C11 H21B 109.5
H21A C11 H21B 109.5
C10 C11 H21C 109.5
H21A C11 H21C 109.5
H21B C11 H21C 109.5
C10 C12 H32A 109.5
C10 C12 H32B 109.5
H32A C12 H32B 109.5
C10 C12 H32C 109.5
H32A C12 H32C 109.5
H32B C12 H32C 109.5
N3 C13 C14 122.4(11)
N3 C13 H2 118.8
C14 C13 H2 118.8
C15 C14 C13 119.2(11)
C15 C14 H3 120.4
C13 C14 H3 120.4
C14 C15 C16 118.0(11)
C14 C15 H4 121.0
C16 C15 H4 121.0
C17 C16 C15 118.9(11)
C17 C16 H5 120.5
C15 C16 H5 120.5
N3 C17 C16 122.0(10)
N3 C17 C18 111.1(9)
C16 C17 C18 126.6(10)
N4 C18 O2 117.4(10)
N4 C18 C17 121.1(9)
O2 C18 C17 121.5(9)
O2 C19 C20 105.9(8)
O2 C19 H8A 110.6
C20 C19 H8A 110.6
O2 C19 H8B 110.6
C20 C19 H8B 110.6
H8A C19 H8B 108.7
N4 C20 C19 99.0(8)
N4 C20 C21 112.4(9)
C19 C20 C21 113.6(9)
N4 C20 H9 110.5
C19 C20 H9 110.5
C21 C20 H9 110.5
C22 C21 C23 112.9(11)
C22 C21 C20 112.1(10)
C23 C21 C20 109.7(9)
C22 C21 H21 107.3
C23 C21 H21 107.3
C20 C21 H21 107.3
C21 C22 H22A 109.5
C21 C22 H22B 109.5
H22A C22 H22B 109.5
C21 C22 H22C 109.5
H22A C22 H22C 109.5
H22B C22 H22C 109.5
C21 C23 H23A 109.5
C21 C23 H23B 109.5
H23A C23 H23B 109.5
C21 C23 H23C 109.5
H23A C23 H23C 109.5
H23B C23 H23C 109.5
O4 C24 O3 123.7(9)
O4 C24 C25 119.6(10)
O3 C24 C25 116.6(10)
C24 C25 H30A 109.5
C24 C25 H30B 109.5
H30A C25 H30B 109.5
C24 C25 H30C 109.5
H30A C25 H30C 109.5
H30B C25 H30C 109.5
O5 C26 O6 125.9(9)
O5 C26 C27 118.0(10)
O6 C26 C27 116.1(10)
C26 C27 H24A 109.5
C26 C27 H24B 109.5
H24A C27 H24B 109.5
C26 C27 H24C 109.5
H24A C27 H24C 109.5
H24B C27 H24C 109.5
O3T S1T O1T 115.4(5)
O3T S1T O2T 114.4(5)
O1T S1T O2T 114.7(5)
O3T S1T C1T 103.2(5)
O1T S1T C1T 105.0(5)
O2T S1T C1T 101.8(5)
F3T C1T F2T 108.1(10)
F3T C1T F1T 108.4(10)
F2T C1T F1T 106.2(9)
F3T C1T S1T 112.7(8)
F2T C1T S1T 110.6(8)
F1T C1T S1T 110.7(8)
O6T S2T O4T 126.5(7)
O6T S2T O5T 104.0(7)
O4T S2T O5T 105.4(6)
O6T S2T C2T 112.0(7)
O4T S2T C2T 111.3(7)
O5T S2T C2T 90.7(7)
F4T C2T F6T 114.9(14)
F4T C2T F5T 94.4(12)
F6T C2T F5T 94.8(12)
F4T C2T S2T 120.9(11)
F6T C2T S2T 121.0(11)
F5T C2T S2T 98.3(11)

loop_
_geom_bond_atom_site_label_1
_geom_bond_atom_site_label_2
_geom_bond_distance
Pd1 O6 1.986(7)
Pd1 N2 1.987(8)
Pd1 O4 2.011(6)
Pd1 N1 2.012(8)
Pd1 Pd2 3.0742(9)
Pd2 N4 1.997(9)
Pd2 O3 2.001(7)
Pd2 O5 2.019(7)
Pd2 N3 2.022(9)
O1 C7 1.354(13)
O1 C8 1.460(12)
O2 C18 1.323(11)
O2 C19 1.467(13)
O3 C24 1.281(13)
O4 C24 1.247(12)
O5 C26 1.243(12)
O6 C26 1.280(12)
N1 C2 1.321(12)
N1 C6 1.390(13)
N2 C7 1.254(12)
N2 C9 1.490(13)
N3 C13 1.311(13)
N3 C17 1.345(13)
N4 C18 1.283(12)
N4 C20 1.482(13)
C2 C3 1.357(14)
C2 H16 0.95
C3 C4 1.361(16)
C3 H15 0.95
C4 C5 1.360(14)
C4 H14 0.95
C5 C6 1.352(14)
C5 H13 0.95
C6 C7 1.447(15)
C8 C9 1.529(14)
C8 H18A 0.99
C8 H18B 0.99
C9 C10 1.562(12)
C9 H19 1.0
C10 C11 1.494(13)
C10 C12 1.551(15)
C10 H20 1.0
C11 H21A 0.98
C11 H21B 0.98
C11 H21C 0.98
C12 H32A 0.98
C12 H32B 0.98
C12 H32C 0.98
C13 C14 1.392(15)
C13 H2 0.95
C14 C15 1.359(16)
C14 H3 0.95
C15 C16 1.425(15)
C15 H4 0.95
C16 C17 1.354(15)
C16 H5 0.95
C17 C18 1.443(15)
C19 C20 1.517(15)
C19 H8A 0.99
C19 H8B 0.99
C20 C21 1.539(14)
C20 H9 1.0
C21 C22 1.404(13)
C21 C23 1.481(13)
C21 H21 1.0
C22 H22A 0.98
C22 H22B 0.98
C22 H22C 0.98
C23 H23A 0.98
C23 H23B 0.98
C23 H23C 0.98
C24 C25 1.510(12)
C25 H30A 0.98
C25 H30B 0.98
C25 H30C 0.98
C26 C27 1.508(13)
C27 H24A 0.98
C27 H24B 0.98
C27 H24C 0.98
S1T O3T 1.437(8)
S1T O1T 1.438(8)
S1T O2T 1.446(7)
S1T C1T 1.830(12)
F1T C1T 1.344(13)
F2T C1T 1.338(13)
F3T C1T 1.301(12)
S2T O6T 1.338(10)
S2T O4T 1.374(9)
S2T O5T 1.665(11)
S2T C2T 1.689(16)
F4T C2T 1.274(17)
F5T C2T 1.53(2)
F6T C2T 1.279(15)

loop_
_geom_torsion_atom_site_label_1
_geom_torsion_atom_site_label_2
_geom_torsion_atom_site_label_3
_geom_torsion_atom_site_label_4
_geom_torsion
O6 Pd1 Pd2 N4 -95.4(3)
N2 Pd1 Pd2 N4 -4.1(4)
O4 Pd1 Pd2 N4 173.2(3)
N1 Pd1 Pd2 N4 82.6(4)
O6 Pd1 Pd2 O3 88.5(3)
N2 Pd1 Pd2 O3 179.8(3)
O4 Pd1 Pd2 O3 -2.9(3)
N1 Pd1 Pd2 O3 -93.4(3)
O6 Pd1 Pd2 O5 -5.8(3)
N2 Pd1 Pd2 O5 85.5(3)
O4 Pd1 Pd2 O5 -97.2(3)
N1 Pd1 Pd2 O5 172.2(3)
O6 Pd1 Pd2 N3 178.0(3)
N2 Pd1 Pd2 N3 -90.7(4)
O4 Pd1 Pd2 N3 86.6(3)
N1 Pd1 Pd2 N3 -4.0(4)
N4 Pd2 O3 C24 -161.1(14)
O5 Pd2 O3 C24 76.2(9)
N3 Pd2 O3 C24 -106.0(9)
Pd1 Pd2 O3 C24 0.6(9)
O6 Pd1 O4 C24 -72.6(9)
N2 Pd1 O4 C24 174.5(14)
N1 Pd1 O4 C24 112.9(9)
Pd2 Pd1 O4 C24 7.1(9)
N4 Pd2 O5 C26 121.3(9)
O3 Pd2 O5 C26 -68.6(9)
Pd1 Pd2 O5 C26 8.9(8)
N2 Pd1 O6 C26 -107.1(8)
O4 Pd1 O6 C26 83.4(8)
Pd2 Pd1 O6 C26 6.0(8)
N2 Pd1 N1 C2 178.4(9)
O4 Pd1 N1 C2 -11.7(9)
Pd2 Pd1 N1 C2 66.3(9)
N2 Pd1 N1 C6 -4.2(7)
O4 Pd1 N1 C6 165.7(7)
Pd2 Pd1 N1 C6 -116.3(6)
O6 Pd1 N2 C7 -168.5(7)
O4 Pd1 N2 C7 -56.2(19)
N1 Pd1 N2 C7 6.6(7)
Pd2 Pd1 N2 C7 110.3(7)
O6 Pd1 N2 C9 -5.9(9)
O4 Pd1 N2 C9 106.4(17)
N1 Pd1 N2 C9 169.2(9)
Pd2 Pd1 N2 C9 -87.0(9)
N4 Pd2 N3 C13 -175.5(9)
O3 Pd2 N3 C13 14.3(9)
Pd1 Pd2 N3 C13 -64.3(9)
N4 Pd2 N3 C17 4.2(7)
O3 Pd2 N3 C17 -166.1(7)
Pd1 Pd2 N3 C17 115.3(6)
O3 Pd2 N4 C18 52.3(19)
N3 Pd2 N4 C18 -3.8(7)
Pd1 Pd2 N4 C18 -108.2(7)
O3 Pd2 N4 C20 -113.4(17)
N3 Pd2 N4 C20 -169.5(10)
Pd1 Pd2 N4 C20 86.1(10)
C6 N1 C2 C3 -0.9(15)
Pd1 N1 C2 C3 176.4(8)
N1 C2 C3 C4 -0.8(16)
C2 C3 C4 C5 1.9(17)
C3 C4 C5 C6 -1.2(16)
C4 C5 C6 N1 -0.5(16)
C4 C5 C6 C7 -177.4(10)
C2 N1 C6 C5 1.5(14)
Pd1 N1 C6 C5 -176.1(8)
C2 N1 C6 C7 179.0(9)
Pd1 N1 C6 C7 1.3(10)
C9 N2 C7 O1 2.4(12)
Pd1 N2 C7 O1 169.8(6)
C9 N2 C7 C6 -175.8(9)
Pd1 N2 C7 C6 -8.4(12)
C8 O1 C7 N2 -8.6(11)
C8 O1 C7 C6 169.6(9)
C5 C6 C7 N2 -178.0(11)
N1 C6 C7 N2 4.8(14)
C5 C6 C7 O1 3.9(16)
N1 C6 C7 O1 -173.4(8)
C7 O1 C8 C9 10.6(10)
C7 N2 C9 C8 4.6(10)
Pd1 N2 C9 C8 -158.5(7)
C7 N2 C9 C10 -117.5(9)
Pd1 N2 C9 C10 79.4(11)
O1 C8 C9 N2 -9.2(10)
O1 C8 C9 C10 113.2(9)
N2 C9 C10 C11 55.1(12)
C8 C9 C10 C11 -60.3(12)
N2 C9 C10 C12 -179.8(9)
C8 C9 C10 C12 64.9(11)
C17 N3 C13 C14 -0.6(15)
Pd2 N3 C13 C14 179.0(8)
N3 C13 C14 C15 0.1(17)
C13 C14 C15 C16 0.1(16)
C14 C15 C16 C17 0.1(16)
C13 N3 C17 C16 0.9(15)
Pd2 N3 C17 C16 -178.7(8)
C13 N3 C17 C18 176.0(9)
Pd2 N3 C17 C18 -3.6(10)
C15 C16 C17 N3 -0.6(15)
C15 C16 C17 C18 -175.0(10)
C20 N4 C18 O2 -6.2(12)
Pd2 N4 C18 O2 -176.1(6)
C20 N4 C18 C17 173.1(9)
Pd2 N4 C18 C17 3.2(12)
C19 O2 C18 N4 -9.6(11)
C19 O2 C18 C17 171.2(9)
N3 C17 C18 N4 0.3(13)
C16 C17 C18 N4 175.2(9)
N3 C17 C18 O2 179.5(8)
C16 C17 C18 O2 -5.6(15)
C18 O2 C19 C20 20.7(10)
C18 N4 C20 C19 18.1(11)
Pd2 N4 C20 C19 -175.8(8)
C18 N4 C20 C21 -102.1(10)
Pd2 N4 C20 C21 63.9(13)
O2 C19 C20 N4 -23.0(10)
O2 C19 C20 C21 96.3(10)
N4 C20 C21 C22 52.8(13)
C19 C20 C21 C22 -58.6(13)
N4 C20 C21 C23 179.0(10)
C19 C20 C21 C23 67.6(13)
Pd1 O4 C24 O3 -9.3(16)
Pd1 O4 C24 C25 167.1(7)
Pd2 O3 C24 O4 4.1(16)
Pd2 O3 C24 C25 -172.3(7)
Pd2 O5 C26 O6 -8.0(16)
Pd2 O5 C26 C27 169.2(7)
Pd1 O6 C26 O5 -2.0(15)
Pd1 O6 C26 C27 -179.3(7)
O3T S1T C1T F3T -61.8(10)
O1T S1T C1T F3T 176.9(8)
O2T S1T C1T F3T 57.1(10)
O3T S1T C1T F2T 59.3(8)
O1T S1T C1T F2T -62.0(9)
O2T S1T C1T F2T 178.1(8)
O3T S1T C1T F1T 176.7(8)
O1T S1T C1T F1T 55.4(9)
O2T S1T C1T F1T -64.5(9)
O6T S2T C2T F4T -172.7(14)
O4T S2T C2T F4T -25.0(18)
O5T S2T C2T F4T 81.8(15)
O6T S2T C2T F6T 28.2(18)
O4T S2T C2T F6T 176.0(13)
O5T S2T C2T F6T -77.2(15)
O6T S2T C2T F5T -72.5(11)
O4T S2T C2T F5T 75.3(11)
O5T S2T C2T F5T -177.9(9)
